data_2238238
loop_
_publ_author_name
'Kannan, P. S.'
'Ganeshraja, A. S.'
'Anbalagan, K.'
'Govindan, E.'
'SubbiahPandi, A.'

_publ_section_title
;
 <i>cis</i>-Bromido(methylamine)bis(propane-1,3-diamine)cobalt(III)
 dibromide
;
_journal_coeditor_code RN2115
_journal_issue 7
_journal_name_full 'Acta Crystallographica Section E'
_journal_page_first m374
_journal_page_last m375
_journal_paper_doi 10.1107/S160053681301516X
_journal_volume 69
_journal_year 2013
_chemical_formula_iupac '[Co Br (C H5 N) (C3 H10 N2)2]Br2 '
_chemical_formula_moiety 'C7 H25 Br Co N5, 2(Br) '
_chemical_formula_sum 'C7 H25 Br3 Co N5'
_chemical_formula_weight 477.95
_chemical_name_systematic
;
<i>cis</i>-Bromido(methylamine)bis(propane-1,3-diamine)cobalt(III) dibromide
;
_space_group_IT_number 14
_symmetry_cell_setting monoclinic
_symmetry_space_group_name_Hall '-P 2ybc'
_symmetry_space_group_name_H-M 'P 1 21/c 1'
_atom_sites_solution_hydrogens geom
_atom_sites_solution_primary direct
_atom_sites_solution_secondary difmap
_audit_creation_method SHELXL-97
_cell_angle_alpha 90.00
_cell_angle_beta 110.61(2)
_cell_angle_gamma 90.00
_cell_formula_units_Z 4
_cell_length_a 13.4418(2)
_cell_length_b 8.30880(10)
_cell_length_c 15.1538(2)
_cell_measurement_reflns_used 2784
_cell_measurement_temperature 293(2)
_cell_measurement_theta_max 25.00
_cell_measurement_theta_min 2.76
_cell_volume 1584.1(2)
_computing_cell_refinement 'CrysAlis CCD (Oxford  Diffraction, 2009)'
_computing_data_collection 'CrysAlis CCD (Oxford  Diffraction, 2009)'
_computing_data_reduction 'CrysAlis RED (Oxford  Diffraction, 2009)'
_computing_molecular_graphics 'ORTEP-3 for Windows (Farrugia, 2012)'
_computing_publication_material 'SHELXL-97 (Sheldrick, 2008) and  PLATON  (Spek, 2009)'
_computing_structure_refinement 'SHELXL97 (Sheldrick, 2008)'
_computing_structure_solution 'SHELXS97 (Sheldrick, 2008)'
_diffrn_ambient_temperature 293(2)
_diffrn_measured_fraction_theta_full 1.000
_diffrn_measured_fraction_theta_max 1.000
_diffrn_measurement_device_type 'Oxford Diffraction Xcalibur Eos'
_diffrn_measurement_method '\w and \f scans '
_diffrn_radiation_monochromator graphite
_diffrn_radiation_source 'fine-focus sealed tube'
_diffrn_radiation_type MoK\a
_diffrn_radiation_wavelength 0.71073
_diffrn_reflns_av_R_equivalents 0.0421
_diffrn_reflns_av_sigmaI/netI 0.0832
_diffrn_reflns_limit_h_max 15
_diffrn_reflns_limit_h_min -15
_diffrn_reflns_limit_k_max 9
_diffrn_reflns_limit_k_min -9
_diffrn_reflns_limit_l_max 18
_diffrn_reflns_limit_l_min -18
_diffrn_reflns_number 6000
_diffrn_reflns_theta_full 25.00
_diffrn_reflns_theta_max 25.00
_diffrn_reflns_theta_min 2.76
_exptl_absorpt_coefficient_mu 8.637
_exptl_absorpt_correction_T_max 0.194
_exptl_absorpt_correction_T_min 0.133
_exptl_absorpt_correction_type multi-scan
_exptl_absorpt_process_details
;
(CrysAlis PRO; Oxford Diffraction, 2009)
;
_exptl_crystal_colour pink
_exptl_crystal_density_diffrn 2.004
_exptl_crystal_density_method 'not measured'
_exptl_crystal_description Block
_exptl_crystal_F_000 936
_exptl_crystal_size_max 0.25
_exptl_crystal_size_mid 0.22
_exptl_crystal_size_min 0.19
_refine_diff_density_max 1.504
_refine_diff_density_min -2.693
_refine_ls_extinction_method none
_refine_ls_goodness_of_fit_ref 1.068
_refine_ls_hydrogen_treatment constr
_refine_ls_matrix_type full
_refine_ls_number_parameters 146
_refine_ls_number_reflns 2784
_refine_ls_number_restraints 0
_refine_ls_restrained_S_all 1.068
_refine_ls_R_factor_all 0.1178
_refine_ls_R_factor_gt 0.0726
_refine_ls_shift/su_max 0.000
_refine_ls_shift/su_mean 0.000
_refine_ls_structure_factor_coef Fsqd
_refine_ls_weighting_details 'calc w=1/[\s^2^(Fo^2^)+(0.1435P)^2^+0.0000P] where P=(Fo^2^+2Fc^2^)/3'
_refine_ls_weighting_scheme calc
_refine_ls_wR_factor_gt 0.2171
_refine_ls_wR_factor_ref 0.2377
_reflns_number_gt 1701
_reflns_number_total 2784
_reflns_threshold_expression >2sigma(I)
_cod_data_source_file rn2115.cif
_cod_data_source_block I
_cod_original_cell_volume 1584.16(4)
_cod_original_sg_symbol_Hall 'P 2ybc'
_cod_original_sg_symbol_H-M 'P 21/c'
_cod_database_code 2238238
_cod_database_fobs_code 2238238

loop_
_symmetry_equiv_pos_as_xyz
'x, y, z'
'-x, y+1/2, -z+1/2'
'-x, -y, -z'
'x, -y-1/2, z-1/2'

loop_
_atom_site_type_symbol
_atom_site_label
_atom_site_fract_x
_atom_site_fract_y
_atom_site_fract_z
_atom_site_U_iso_or_equiv
_atom_site_adp_type
_atom_site_calc_flag
_atom_site_refinement_flags
_atom_site_occupancy
_atom_site_symmetry_multiplicity
C C1 0.7910(12) -0.1257(17) 0.3267(9) 0.045(4) Uani d . 1 1
H H1A 0.7559 -0.2250 0.3325 0.054 Uiso calc R 1 1
H H1B 0.8575 -0.1541 0.3190 0.054 Uiso calc R 1 1
C C2 0.7216(13) -0.038(2) 0.2389(10) 0.056(4) Uani d . 1 1
H H2A 0.7566 0.0620 0.2334 0.067 Uiso calc R 1 1
H H2B 0.7157 -0.1030 0.1842 0.067 Uiso calc R 1 1
C C3 0.6107(12) 0.0016(18) 0.2366(10) 0.050(4) Uani d . 1 1
H H3A 0.5682 0.0407 0.1744 0.060 Uiso calc R 1 1
H H3B 0.5774 -0.0953 0.2488 0.060 Uiso calc R 1 1
C C4 0.8425(12) 0.4274(18) 0.4830(12) 0.057(4) Uani d . 1 1
H H4A 0.7892 0.4891 0.4979 0.068 Uiso calc R 1 1
H H4B 0.8831 0.5004 0.4588 0.068 Uiso calc R 1 1
C C5 0.9195(13) 0.336(2) 0.5754(11) 0.058(5) Uani d . 1 1
H H5A 0.9642 0.2605 0.5579 0.070 Uiso calc R 1 1
H H5B 0.9651 0.4139 0.6189 0.070 Uiso calc R 1 1
C C6 0.8508(14) 0.245(2) 0.6238(11) 0.066(5) Uani d . 1 1
H H6A 0.8962 0.2131 0.6866 0.079 Uiso calc R 1 1
H H6B 0.7977 0.3187 0.6305 0.079 Uiso calc R 1 1
C C7 0.6526(9) -0.2195(12) 0.4742(10) 0.032(3) Uani d . 1 1
H H7A 0.6497 -0.2628 0.4146 0.047 Uiso calc R 1 1
H H7B 0.6053 -0.2787 0.4970 0.047 Uiso calc R 1 1
H H7C 0.7238 -0.2280 0.5186 0.047 Uiso calc R 1 1
N N1 0.6135(8) 0.1214(12) 0.3058(7) 0.030(2) Uani d . 1 1
H H1C 0.5473 0.1264 0.3074 0.036 Uiso calc R 1 1
H H1D 0.6251 0.2161 0.2822 0.036 Uiso calc R 1 1
N N2 0.8141(7) -0.0346(11) 0.4126(7) 0.027(2) Uani d . 1 1
H H2C 0.8726 0.0238 0.4188 0.033 Uiso calc R 1 1
H H2D 0.8332 -0.1067 0.4599 0.033 Uiso calc R 1 1
N N3 0.7916(8) 0.3030(13) 0.4129(8) 0.036(3) Uani d . 1 1
H H3C 0.8430 0.2608 0.3947 0.043 Uiso calc R 1 1
H H3D 0.7466 0.3545 0.3623 0.043 Uiso calc R 1 1
N N4 0.7983(7) 0.1060(13) 0.5734(7) 0.032(3) Uani d . 1 1
H H4C 0.7564 0.0679 0.6037 0.038 Uiso calc R 1 1
H H4D 0.8488 0.0312 0.5795 0.038 Uiso calc R 1 1
N N5 0.6215(8) -0.0543(14) 0.4628(8) 0.040(3) Uani d . 1 1
H H5C 0.6091 -0.0255 0.5152 0.047 Uiso calc R 1 1
H H5D 0.5584 -0.0503 0.4151 0.047 Uiso calc R 1 1
Co Co1 0.71072(12) 0.11628(19) 0.43861(10) 0.0226(5) Uani d . 1 1
Br Br1 0.59629(16) 0.3048(2) 0.47361(15) 0.0770(7) Uani d . 1 1
Br Br2 0.63730(10) 0.49197(15) 0.20461(9) 0.0347(4) Uani d . 1 1
Br Br3 1.01970(11) 0.19252(18) 0.37939(10) 0.0427(5) Uani d . 1 1

loop_
_atom_site_aniso_label
_atom_site_aniso_U_11
_atom_site_aniso_U_22
_atom_site_aniso_U_33
_atom_site_aniso_U_12
_atom_site_aniso_U_13
_atom_site_aniso_U_23
C1 0.066(10) 0.044(9) 0.038(8) -0.001(8) 0.033(8) -0.007(7)
C2 0.068(11) 0.070(11) 0.026(8) -0.016(9) 0.014(8) -0.020(8)
C3 0.047(9) 0.066(11) 0.023(7) -0.011(8) -0.003(7) 0.002(8)
C4 0.054(10) 0.040(9) 0.068(12) -0.025(8) 0.012(9) -0.021(9)
C5 0.045(9) 0.076(12) 0.035(9) -0.002(9) -0.009(8) -0.009(9)
C6 0.076(12) 0.074(11) 0.024(8) 0.019(10) -0.012(8) -0.017(8)
C7 0.021(6) 0.008(6) 0.074(10) -0.004(5) 0.028(7) 0.001(6)
N1 0.026(6) 0.036(6) 0.025(6) 0.004(5) 0.004(5) 0.012(5)
N2 0.027(6) 0.026(5) 0.022(6) -0.008(5) 0.001(5) -0.011(5)
N3 0.023(5) 0.043(6) 0.030(6) 0.006(5) -0.006(5) 0.003(6)
N4 0.023(5) 0.050(7) 0.020(5) 0.003(5) 0.006(4) -0.004(5)
N5 0.025(6) 0.062(8) 0.030(6) -0.009(6) 0.008(5) 0.005(6)
Co1 0.0207(9) 0.0284(9) 0.0152(8) 0.0014(7) 0.0021(7) 0.0000(7)
Br1 0.0685(13) 0.0820(14) 0.0784(15) 0.0148(10) 0.0233(11) 0.0000(11)
Br2 0.0320(8) 0.0419(8) 0.0268(7) 0.0045(6) 0.0061(6) 0.0049(6)
Br3 0.0342(8) 0.0514(10) 0.0363(9) 0.0058(7) 0.0046(6) 0.0074(7)

loop_
_atom_type_symbol
_atom_type_description
_atom_type_scat_dispersion_real
_atom_type_scat_dispersion_imag
_atom_type_scat_source
C C 0.0033 0.0016 'International Tables Vol C Tables 4.2.6.8 and 6.1.1.4'
H H 0.0000 0.0000 'International Tables Vol C Tables 4.2.6.8 and 6.1.1.4'
N N 0.0061 0.0033 'International Tables Vol C Tables 4.2.6.8 and 6.1.1.4'
Co Co 0.3494 0.9721 'International Tables Vol C Tables 4.2.6.8 and 6.1.1.4'
Br Br -0.2901 2.4595 'International Tables Vol C Tables 4.2.6.8 and 6.1.1.4'

loop_
_geom_angle_atom_site_label_1
_geom_angle_atom_site_label_2
_geom_angle_atom_site_label_3
_geom_angle
N2 C1 C2 114.2(12)
N2 C1 H1A 108.7
C2 C1 H1A 108.7
N2 C1 H1B 108.7
C2 C1 H1B 108.7
H1A C1 H1B 107.6
C3 C2 C1 114.9(12)
C3 C2 H2A 108.6
C1 C2 H2A 108.6
C3 C2 H2B 108.6
C1 C2 H2B 108.6
H2A C2 H2B 107.5
N1 C3 C2 111.1(11)
N1 C3 H3A 109.4
C2 C3 H3A 109.4
N1 C3 H3B 109.4
C2 C3 H3B 109.4
H3A C3 H3B 108.0
N3 C4 C5 107.0(12)
N3 C4 H4A 110.3
C5 C4 H4A 110.3
N3 C4 H4B 110.3
C5 C4 H4B 110.3
H4A C4 H4B 108.6
C6 C5 C4 109.3(13)
C6 C5 H5A 109.8
C4 C5 H5A 109.8
C6 C5 H5B 109.8
C4 C5 H5B 109.8
H5A C5 H5B 108.3
N4 C6 C5 113.8(12)
N4 C6 H6A 108.8
C5 C6 H6A 108.8
N4 C6 H6B 108.8
C5 C6 H6B 108.8
H6A C6 H6B 107.7
N5 C7 H7A 109.5
N5 C7 H7B 109.5
H7A C7 H7B 109.5
N5 C7 H7C 109.5
H7A C7 H7C 109.5
H7B C7 H7C 109.5
C3 N1 Co1 124.5(8)
C3 N1 H1C 106.2
Co1 N1 H1C 106.2
C3 N1 H1D 106.2
Co1 N1 H1D 106.2
H1C N1 H1D 106.4
C1 N2 Co1 124.1(8)
C1 N2 H2C 106.3
Co1 N2 H2C 106.3
C1 N2 H2D 106.3
Co1 N2 H2D 106.3
H2C N2 H2D 106.4
C4 N3 Co1 123.3(9)
C4 N3 H3C 106.5
Co1 N3 H3C 106.5
C4 N3 H3D 106.5
Co1 N3 H3D 106.5
H3C N3 H3D 106.5
C6 N4 Co1 121.5(9)
C6 N4 H4C 107.0
Co1 N4 H4C 107.0
C6 N4 H4D 107.0
Co1 N4 H4D 107.0
H4C N4 H4D 106.7
C7 N5 Co1 122.8(8)
C7 N5 H5C 106.6
Co1 N5 H5C 106.6
C7 N5 H5D 106.6
Co1 N5 H5D 106.6
H5C N5 H5D 106.6
N4 Co1 N5 87.5(4)
N4 Co1 N1 175.7(4)
N5 Co1 N1 88.7(4)
N4 Co1 N3 93.9(4)
N5 Co1 N3 175.2(4)
N1 Co1 N3 89.7(4)
N4 Co1 N2 88.5(4)
N5 Co1 N2 95.5(4)
N1 Co1 N2 93.9(4)
N3 Co1 N2 89.1(4)
N4 Co1 Br1 89.7(3)
N5 Co1 Br1 87.1(3)
N1 Co1 Br1 88.0(3)
N3 Co1 Br1 88.4(3)
N2 Co1 Br1 176.8(3)

loop_
_geom_bond_atom_site_label_1
_geom_bond_atom_site_label_2
_geom_bond_distance
C1 N2 1.442(15)
C1 C2 1.52(2)
C1 H1A 0.9700
C1 H1B 0.9700
C2 C3 1.51(2)
C2 H2A 0.9700
C2 H2B 0.9700
C3 N1 1.436(17)
C3 H3A 0.9700
C3 H3B 0.9700
C4 N3 1.467(16)
C4 C5 1.61(2)
C4 H4A 0.9700
C4 H4B 0.9700
C5 C6 1.56(2)
C5 H5A 0.9700
C5 H5B 0.9700
C6 N4 1.429(18)
C6 H6A 0.9700
C6 H6B 0.9700
C7 N5 1.427(15)
C7 H7A 0.9600
C7 H7B 0.9600
C7 H7C 0.9600
N1 Co1 1.977(9)
N1 H1C 0.9000
N1 H1D 0.9000
N2 Co1 2.012(9)
N2 H2C 0.9000
N2 H2D 0.9000
N3 Co1 2.010(11)
N3 H3C 0.9000
N3 H3D 0.9000
N4 Co1 1.967(9)
N4 H4C 0.9000
N4 H4D 0.9000
N5 Co1 1.973(10)
N5 H5C 0.9000
N5 H5D 0.9000
Co1 Br1 2.383(2)

loop_
_geom_hbond_atom_site_label_D
_geom_hbond_atom_site_label_H
_geom_hbond_atom_site_label_A
_geom_hbond_site_symmetry_A
_geom_hbond_distance_DH
_geom_hbond_distance_HA
_geom_hbond_distance_DA
_geom_hbond_angle_DHA
_geom_hbond_publ_flag
N1 H1C Br2 2_645 0.90 2.67 3.489(11) 152 yes
N1 H1D Br2 . 0.90 2.61 3.504(10) 174 yes
N2 H2C Br3 . 0.90 2.66 3.526(10) 162 yes
N2 H2D Br3 3_756 0.90 2.64 3.419(10) 146 yes
N3 H3C Br3 . 0.90 2.53 3.406(12) 164 yes
N3 H3D Br2 . 0.90 2.59 3.482(11) 171 yes
N4 H4C Br2 4_566 0.90 2.62 3.511(10) 170 yes
N4 H4D Br3 3_756 0.90 2.49 3.379(11) 170 yes
N5 H5C Br2 4_566 0.90 2.77 3.632(11) 160 yes
N5 H5D Br2 2_645 0.90 2.64 3.532(12) 170 yes
C6 H6A Br3 4_566 0.97 2.91 3.773(16) 148 yes
C7 H7B Br1 3_656 0.96 2.90 3.766(13) 150 yes

loop_
_geom_torsion_atom_site_label_1
_geom_torsion_atom_site_label_2
_geom_torsion_atom_site_label_3
_geom_torsion_atom_site_label_4
_geom_torsion
N2 C1 C2 C3 -63.7(17)
C1 C2 C3 N1 68.7(16)
N3 C4 C5 C6 -70.6(16)
C4 C5 C6 N4 72.2(17)
C2 C3 N1 Co1 -47.0(15)
C2 C1 N2 Co1 35.9(16)
C5 C4 N3 Co1 54.3(15)
C5 C6 N4 Co1 -51.8(16)
C6 N4 Co1 N5 -148.1(11)
C6 N4 Co1 N1 -119(5)
C6 N4 Co1 N3 27.3(11)
C6 N4 Co1 N2 116.4(11)
C6 N4 Co1 Br1 -61.0(11)
C7 N5 Co1 N4 -77.1(11)
C7 N5 Co1 N1 105.0(11)
C7 N5 Co1 N3 175(5)
C7 N5 Co1 N2 11.1(11)
C7 N5 Co1 Br1 -167.0(11)
C3 N1 Co1 N4 -104(6)
C3 N1 Co1 N5 -75.2(11)
C3 N1 Co1 N3 109.4(11)
C3 N1 Co1 N2 20.3(11)
C3 N1 Co1 Br1 -162.3(10)
C4 N3 Co1 N4 -31.1(11)
C4 N3 Co1 N5 76(6)
C4 N3 Co1 N1 146.5(11)
C4 N3 Co1 N2 -119.5(11)
C4 N3 Co1 Br1 58.5(10)
C1 N2 Co1 N4 162.3(10)
C1 N2 Co1 N5 74.9(10)
C1 N2 Co1 N1 -14.2(10)
C1 N2 Co1 N3 -103.8(10)
C1 N2 Co1 Br1 -142(5)
